data_1001272
loop_
_publ_author_name
'Benmmoussa, A'
'Groult, D'
'Labbe, Ph'
'Raveau, B'

_publ_section_title
;
Two New Members of a Series of Monoclinic Sodium Phosphate Tungsten
Bronzes Na~x~ P~4~ O~8~ (W O~3~)~2m~: Na~x~ P~4~ W~8~ O~32~ (m=4) and
Na~x~ P~4~ W~12~ O~44~ (m=6)
;
_journal_coden_ASTM ACSCEE
_journal_name_full 'Acta Crystallographica C (39,1983-)'
_journal_page_first 573
_journal_page_last 576
_journal_volume 40
_journal_year 1984
_chemical_formula_structural 'Na1.7 P4 W12 O44'
_chemical_formula_sum 'Na1.7 O44 P4 W12'
_chemical_name_systematic 'Sodium tungstate phosphate *'
_space_group_IT_number 14
_symmetry_cell_setting monoclinic
_symmetry_Int_Tables_number 14
_symmetry_space_group_name_Hall '-P 2yab'
_symmetry_space_group_name_H-M 'P 1 21/a 1'
_cell_angle_alpha 90
_cell_angle_beta 93.47(4)
_cell_angle_gamma 90
_cell_formula_units_Z 1
_cell_length_a 23.775(17)
_cell_length_b 5.291(1)
_cell_length_c 6.588(2)
_cell_volume 827.2
_refine_ls_R_factor_all 0.043
_cod_database_code 1001272

loop_
_symmetry_equiv_pos_as_xyz
x,y,z
1/2-x,1/2+y,-z
-x,-y,-z
1/2+x,1/2-y,z

loop_
_atom_site_aniso_label
_atom_site_aniso_U_11
_atom_site_aniso_U_12
_atom_site_aniso_U_13
_atom_site_aniso_U_22
_atom_site_aniso_U_23
_atom_site_aniso_U_33
W1 0.00403(6) 0.00015(12) 0.00013(10) 0.00356(8) -0.00040(25) 0.00407(39)
W2 0.00349(9) -0.00005(8) -0.00007(10) 0.00354(10) -0.00007(15) 0.00300(41)
W3 0.00360(9) -0.00008(10) 0.00042(10) 0.00334(11) -0.00012(19) 0.00335(42)

loop_
_atom_site_label
_atom_site_type_symbol
_atom_site_symmetry_multiplicity
_atom_site_Wyckoff_symbol
_atom_site_fract_x
_atom_site_fract_y
_atom_site_fract_z
_atom_site_occupancy
_atom_site_attached_hydrogens
_atom_site_calc_flag
W1 W6+ 4 e 0.27960(1) 0.24069(13) 0.67190(13) 1. 0 d
W2 W6+ 4 e 0.40705(1) 0.24121(11) 0.35909(10) 1. 0 d
W3 W6+ 4 e 0.15480(1) 0.23644(11) 0.99311(12) 1. 0 d
P1 P5+ 4 e 0.04687(8) 0.2256(4) 0.3261(8) 1. 0 d
O1 O2- 4 e 0.2541(3) 0.5255(15) 0.530(3) 1. 0 d
O2 O2- 4 e 0.3468(3) 0.2308(19) 0.510(3) 1. 0 d
O3 O2- 4 e 0.3221(3) 0.4535(15) 0.866(3) 1. 0 d
O4 O2- 4 e 0.3116(4) 0.9548(17) 0.823(3) 1. 0 d
O5 O2- 4 e 0.0819(4) 0.259(3) 0.140(3) 1. 0 d
O6 O2- 4 e 0.4464(3) 0.4588(15) 0.589(3) 1. 0 d
O7 O2- 4 e 0.4393(4) -0.0667(19) 0.514(3) 1. 0 d
O8 O2- 4 e 0.2151(3) 0.2395(18) 0.828(2) 1. 0 d
O9 O2- 4 e 0.1103(4) 0.0219(16) 0.789(3) 1. 0 d
O10 O2- 4 e 0.1190(3) 0.5226(15) 0.836(3) 1. 0 d
O11 O2- 4 e 0.4852(2) 0.2318(14) 0.248(2) 1. 0 d
Na1 Na1+ 4 e 0.5086(12) 0.215(6) 0.862(7) 0.425 0 d

loop_
_atom_type_symbol
_atom_type_oxidation_number
W6+ 5.525
P5+ 5.000
O2- -2.000
Na1+ 1.000
